data_4329442
loop_
_publ_author_name
'Skylar J. Ferrara'
'Joel T. Mague'
'James P. Donahue'

_publ_contact_author 'James P. Donahue'
_publ_contact_author_address
;
   James P. Donahue
   Department of Chemistry
   Tulane University
   Percival Stern Hall, Room 2015
   6400 Freret Street
   New Orleans, Louisiana 70118-5698
;
_publ_contact_author_email donahue@tulane.edu
_publ_section_title
;
 Synthesis and Structures of Cuprous Triptycylthiolate Complexes
;
_journal_name_full 'Inorganic Chemistry'
_journal_page_first 6567
_journal_page_last 6576
_journal_paper_doi 10.1021/ic300124n
_journal_volume 51
_journal_year 2012
_chemical_formula_moiety 'C40 H26 Cu S2, C16 H36 N, C4 H10 O'
_chemical_formula_sum 'C60 H72 Cu N O S2'
_chemical_formula_weight 950.85
_chemical_name_systematic
; 
 Tetra(n-butyl)ammonium bis(tryptcylthiolato)cuprate(I) 
diethyl ether solvate 
;
_space_group_IT_number 2
_symmetry_cell_setting triclinic
_symmetry_space_group_name_Hall '-P 1'
_symmetry_space_group_name_H-M 'P -1'
_atom_sites_solution_hydrogens geom
_atom_sites_solution_primary direct
_atom_sites_solution_secondary difmap
_audit_creation_method SHELXL-97
_cell_angle_alpha 100.892(1)
_cell_angle_beta 105.633(1)
_cell_angle_gamma 108.445(1)
_cell_formula_units_Z 2
_cell_length_a 11.5110(7)
_cell_length_b 16.0819(10)
_cell_length_c 16.7584(11)
_cell_measurement_reflns_used 9883
_cell_measurement_temperature 100(2)
_cell_measurement_theta_max 28.24
_cell_measurement_theta_min 2.50
_cell_volume 2703.4(3)
_computing_cell_refinement 'Bruker SAINT (Bruker-AXS 2009)'
_computing_data_collection 'Bruker APEX2 (Bruker-AXS, 2010)'
_computing_data_reduction 'Bruker SAINT (Bruker-AXS 2009)'
_computing_molecular_graphics 'Bruker SHELXTL(Bruker-AXS 2008)'
_computing_publication_material 'Bruker SHELXTL(Bruker-AXS 2008)'
_computing_structure_refinement 'SHELXL (Sheldrick, 2008)'
_computing_structure_solution 'SHELXS (Sheldrick, 2008)'
_diffrn_ambient_temperature 100(2)
_diffrn_measured_fraction_theta_full 0.991
_diffrn_measured_fraction_theta_max 0.978
_diffrn_measurement_device_type 'Bruker Smart APEX CCD'
_diffrn_measurement_method '\f and \w scans'
_diffrn_radiation_monochromator graphite
_diffrn_radiation_source 'fine-focus sealed tube'
_diffrn_radiation_type MoK\a
_diffrn_radiation_wavelength 0.71073
_diffrn_reflns_av_R_equivalents 0.0498
_diffrn_reflns_av_sigmaI/netI 0.0532
_diffrn_reflns_limit_h_max 15
_diffrn_reflns_limit_h_min -15
_diffrn_reflns_limit_k_max 21
_diffrn_reflns_limit_k_min -21
_diffrn_reflns_limit_l_max 22
_diffrn_reflns_limit_l_min -21
_diffrn_reflns_number 47339
_diffrn_reflns_theta_full 27.751
_diffrn_reflns_theta_max 28.31
_diffrn_reflns_theta_min 1.94
_exptl_absorpt_coefficient_mu 0.520
_exptl_absorpt_correction_T_max 0.9223
_exptl_absorpt_correction_T_min 0.6876
_exptl_absorpt_correction_type multi-scan
_exptl_absorpt_process_details 'SADABS (Sheldrick, 2008a)'
_exptl_crystal_colour colourless
_exptl_crystal_density_diffrn 1.166
_exptl_crystal_description Column
_exptl_crystal_F_000 1016
_exptl_crystal_size_max 0.36
_exptl_crystal_size_mid 0.17
_exptl_crystal_size_min 0.16
_platon_squeeze_details
; 
A badly disordered molecule of THF was removed with the 
SQUEEZE option of the PLATON package (Spek, 2010). 
;
_refine_diff_density_max 1.831
_refine_diff_density_min -0.902
_refine_diff_density_rms 0.088
_refine_ls_extinction_method none
_refine_ls_goodness_of_fit_ref 1.074
_refine_ls_hydrogen_treatment constr
_refine_ls_matrix_type full
_refine_ls_number_parameters 599
_refine_ls_number_reflns 13166
_refine_ls_number_restraints 46
_refine_ls_restrained_S_all 1.089
_refine_ls_R_factor_all 0.0832
_refine_ls_R_factor_gt 0.0614
_refine_ls_shift/su_max 0.003
_refine_ls_shift/su_mean 0.000
_refine_ls_structure_factor_coef Fsqd
_refine_ls_weighting_details 'calc w=1/[\s^2^(Fo^2^)+(0.1136P)^2^+0.7565P] where P=(Fo^2^+2Fc^2^)/3'
_refine_ls_weighting_scheme calc
_refine_ls_wR_factor_gt 0.1828
_refine_ls_wR_factor_ref 0.1968
_reflns_number_gt 9277
_reflns_number_total 13166
_reflns_threshold_expression >2sigma(I)
_cod_data_source_file ic300124n_si_003_08.cif
_cod_data_source_block jpd425_0m
_cod_database_code 4329442

loop_
_symmetry_equiv_pos_as_xyz
'x, y, z'
'-x, -y, -z'

loop_
_atom_site_label
_atom_site_type_symbol
_atom_site_fract_x
_atom_site_fract_y
_atom_site_fract_z
_atom_site_U_iso_or_equiv
_atom_site_adp_type
_atom_site_occupancy
_atom_site_symmetry_multiplicity
_atom_site_calc_flag
_atom_site_refinement_flags
_atom_site_disorder_assembly
_atom_site_disorder_group
Cu1 Cu 0.28682(3) 0.56024(2) 0.26687(2) 0.02733(12) Uani 1 1 d . . .
S1 S 0.19751(6) 0.55516(4) 0.36486(4) 0.02650(16) Uani 1 1 d . . .
S2 S 0.37328(7) 0.55963(5) 0.16776(5) 0.03133(17) Uani 1 1 d . . .
C1 C 0.2847(3) 0.67046(17) 0.44115(17) 0.0264(5) Uani 1 1 d . . .
C2 C 0.4308(3) 0.69625(18) 0.49070(17) 0.0292(6) Uani 1 1 d . . .
C3 C 0.4996(3) 0.6402(2) 0.48258(18) 0.0330(6) Uani 1 1 d . . .
H3 H 0.4570 0.5799 0.4428 0.040 Uiso 1 1 calc R . .
C4 C 0.6330(3) 0.6733(2) 0.5337(2) 0.0403(7) Uani 1 1 d . . .
H4 H 0.6809 0.6353 0.5287 0.048 Uiso 1 1 calc R . .
C5 C 0.6944(3) 0.7610(2) 0.5912(2) 0.0444(8) Uani 1 1 d . . .
H5 H 0.7846 0.7830 0.6253 0.053 Uiso 1 1 calc R . .
C6 C 0.6267(3) 0.8171(2) 0.59975(19) 0.0398(7) Uani 1 1 d . . .
H6 H 0.6701 0.8773 0.6396 0.048 Uiso 1 1 calc R . .
C7 C 0.4941(3) 0.78498(19) 0.54956(18) 0.0336(6) Uani 1 1 d . . .
C8 C 0.4041(3) 0.83599(18) 0.55400(18) 0.0337(6) Uani 1 1 d . . .
H8 H 0.4499 0.8988 0.5969 0.040 Uiso 1 1 calc R . .
C9 C 0.2939(3) 0.77297(19) 0.57549(19) 0.0346(7) Uani 1 1 d . . .
C10 C 0.2558(4) 0.7959(2) 0.6451(2) 0.0471(9) Uani 1 1 d . . .
H10 H 0.3018 0.8550 0.6867 0.057 Uiso 1 1 calc R . .
C11 C 0.1495(4) 0.7316(2) 0.6540(2) 0.0516(9) Uani 1 1 d . . .
H11 H 0.1224 0.7471 0.7016 0.062 Uiso 1 1 calc R . .
C12 C 0.0831(3) 0.6450(2) 0.5933(2) 0.0411(7) Uani 1 1 d . . .
H12 H 0.0108 0.6014 0.5997 0.049 Uiso 1 1 calc R . .
C13 C 0.1218(3) 0.62140(18) 0.52291(19) 0.0314(6) Uani 1 1 d . . .
H13 H 0.0754 0.5622 0.4814 0.038 Uiso 1 1 calc R . .
C14 C 0.2282(3) 0.68459(18) 0.51378(17) 0.0286(6) Uani 1 1 d . . .
C15 C 0.2807(2) 0.74909(17) 0.40172(17) 0.0269(6) Uani 1 1 d . . .
C16 C 0.2249(3) 0.74019(18) 0.31443(18) 0.0288(6) Uani 1 1 d . . .
H16 H 0.1851 0.6812 0.2726 0.035 Uiso 1 1 calc R . .
C17 C 0.2272(3) 0.81853(19) 0.28803(19) 0.0317(6) Uani 1 1 d . . .
H17 H 0.1896 0.8126 0.2283 0.038 Uiso 1 1 calc R . .
C18 C 0.2843(3) 0.9041(2) 0.3494(2) 0.0358(7) Uani 1 1 d . . .
H18 H 0.2843 0.9568 0.3315 0.043 Uiso 1 1 calc R . .
C19 C 0.3418(3) 0.91412(19) 0.4369(2) 0.0343(6) Uani 1 1 d . . .
H19 H 0.3807 0.9732 0.4786 0.041 Uiso 1 1 calc R . .
C20 C 0.3418(3) 0.83680(18) 0.46287(18) 0.0304(6) Uani 1 1 d . . .
C21 C 0.3900(3) 0.66711(18) 0.14204(18) 0.0293(6) Uani 1 1 d . . .
C22 C 0.4573(3) 0.67795(19) 0.07410(18) 0.0312(6) Uani 1 1 d . . .
C23 C 0.5013(3) 0.6167(2) 0.0349(2) 0.0367(7) Uani 1 1 d . . .
H23 H 0.4924 0.5613 0.0495 0.044 Uiso 1 1 calc R . .
C24 C 0.5589(3) 0.6363(2) -0.0261(2) 0.0427(8) Uani 1 1 d . . .
H24 H 0.5893 0.5941 -0.0527 0.051 Uiso 1 1 calc R . .
C25 C 0.5722(4) 0.7164(2) -0.0484(2) 0.0481(9) Uani 1 1 d . . .
H25 H 0.6122 0.7293 -0.0899 0.058 Uiso 1 1 calc R . .
C26 C 0.5269(4) 0.7784(2) -0.0099(2) 0.0487(9) Uani 1 1 d . . .
H26 H 0.5344 0.8331 -0.0256 0.058 Uiso 1 1 calc R . .
C27 C 0.4709(3) 0.7592(2) 0.0515(2) 0.0378(7) Uani 1 1 d . . .
C28 C 0.4178(3) 0.8198(2) 0.0994(2) 0.0387(7) Uani 1 1 d . . .
H28 H 0.4284 0.8778 0.0833 0.046 Uiso 1 1 calc R . .
C29 C 0.4893(3) 0.83651(19) 0.19479(19) 0.0350(7) Uani 1 1 d . . .
C30 C 0.5640(3) 0.9220(2) 0.2565(2) 0.0430(8) Uani 1 1 d . . .
H30 H 0.5757 0.9765 0.2399 0.052 Uiso 1 1 calc R . .
C31 C 0.6217(3) 0.9272(2) 0.3429(2) 0.0461(9) Uani 1 1 d . . .
H31 H 0.6739 0.9855 0.3851 0.055 Uiso 1 1 calc R . .
C32 C 0.6032(3) 0.8481(2) 0.3675(2) 0.0421(8) Uani 1 1 d . . .
H32 H 0.6408 0.8522 0.4267 0.051 Uiso 1 1 calc R . .
C33 C 0.5287(3) 0.7611(2) 0.30481(19) 0.0338(6) Uani 1 1 d . . .
H33 H 0.5168 0.7066 0.3214 0.041 Uiso 1 1 calc R . .
C34 C 0.4735(3) 0.75615(18) 0.21947(18) 0.0297(6) Uani 1 1 d . . .
C35 C 0.2607(3) 0.67860(19) 0.10245(17) 0.0302(6) Uani 1 1 d . . .
C36 C 0.1352(3) 0.6166(2) 0.08601(18) 0.0347(6) Uani 1 1 d . . .
H36 H 0.1231 0.5607 0.1003 0.042 Uiso 1 1 calc R . .
C37 C 0.0275(3) 0.6357(3) 0.0489(2) 0.0445(8) Uani 1 1 d . . .
H37 H -0.0581 0.5930 0.0378 0.053 Uiso 1 1 calc R . .
C38 C 0.0439(4) 0.7171(3) 0.0279(2) 0.0509(9) Uani 1 1 d . . .
H38 H -0.0302 0.7302 0.0028 0.061 Uiso 1 1 calc R . .
C39 C 0.1689(4) 0.7794(3) 0.0435(2) 0.0461(8) Uani 1 1 d . . .
H39 H 0.1806 0.8350 0.0288 0.055 Uiso 1 1 calc R . .
C40 C 0.2768(3) 0.7602(2) 0.08077(18) 0.0355(7) Uani 1 1 d . . .
N1 N 0.8285(2) 0.6542(2) 0.29451(19) 0.0425(6) Uani 1 1 d D . .
C41 C 0.7803(15) 0.7171(10) 0.2482(10) 0.046(3) Uani 0.486(7) 1 d PD A 1
H41A H 0.7025 0.6786 0.1956 0.055 Uiso 0.486(7) 1 calc PR A 1
H41B H 0.7530 0.7551 0.2871 0.055 Uiso 0.486(7) 1 calc PR A 1
C42 C 0.8838(10) 0.7803(8) 0.2219(7) 0.0485(18) Uani 0.486(7) 1 d PD A 1
H42A H 0.9127 0.7428 0.1837 0.058 Uiso 0.486(7) 1 calc PR A 1
H42B H 0.9608 0.8204 0.2744 0.058 Uiso 0.486(7) 1 calc PR A 1
C43 C 0.8296(11) 0.8400(8) 0.1739(9) 0.069(2) Uani 0.486(7) 1 d PD A 1
H43A H 0.7553 0.8004 0.1197 0.083 Uiso 0.486(7) 1 calc PR A 1
H43B H 0.7976 0.8761 0.2109 0.083 Uiso 0.486(7) 1 calc PR A 1
C44 C 0.9361(14) 0.9034(11) 0.1530(9) 0.076(3) Uani 0.486(7) 1 d PDU A 1
H44A H 0.9028 0.9428 0.1237 0.114 Uiso 0.486(7) 1 calc PR A 1
H44B H 0.9653 0.8673 0.1148 0.114 Uiso 0.486(7) 1 calc PR A 1
H44C H 1.0099 0.9417 0.2068 0.114 Uiso 0.486(7) 1 calc PR A 1
C41A C 0.7569(14) 0.6901(9) 0.2261(9) 0.046(3) Uani 0.514(7) 1 d PD A 2
H41C H 0.6871 0.6364 0.1787 0.055 Uiso 0.514(7) 1 calc PR A 2
H41D H 0.7134 0.7251 0.2534 0.055 Uiso 0.514(7) 1 calc PR A 2
C42A C 0.8388(9) 0.7515(6) 0.1849(7) 0.0485(18) Uani 0.514(7) 1 d PD A 2
H42C H 0.7870 0.7366 0.1227 0.058 Uiso 0.514(7) 1 calc PR A 2
H42D H 0.9177 0.7377 0.1884 0.058 Uiso 0.514(7) 1 calc PR A 2
C43A C 0.8820(11) 0.8559(6) 0.2299(8) 0.069(2) Uani 0.514(7) 1 d PD A 2
H43C H 0.8027 0.8685 0.2279 0.083 Uiso 0.514(7) 1 calc PR A 2
H43D H 0.9349 0.8702 0.2918 0.083 Uiso 0.514(7) 1 calc PR A 2
C44A C 0.9602(14) 0.9199(10) 0.1911(8) 0.076(3) Uani 0.514(7) 1 d PDU A 2
H44D H 0.9804 0.9837 0.2224 0.114 Uiso 0.514(7) 1 calc PR A 2
H44E H 0.9092 0.9067 0.1298 0.114 Uiso 0.514(7) 1 calc PR A 2
H44F H 1.0420 0.9111 0.1960 0.114 Uiso 0.514(7) 1 calc PR A 2
C45 C 0.9420(3) 0.7221(2) 0.3751(3) 0.0450(8) Uani 1 1 d . A .
H45A H 0.9829 0.6869 0.4074 0.054 Uiso 1 1 calc R . .
H45B H 1.0085 0.7610 0.3562 0.054 Uiso 1 1 calc R . .
C46 C 0.9089(3) 0.7844(2) 0.4370(3) 0.0528(9) Uani 1 1 d . . .
H46A H 0.8488 0.8082 0.4035 0.063 Uiso 1 1 calc R A .
H46B H 0.8635 0.7488 0.4695 0.063 Uiso 1 1 calc R . .
C47 C 1.0300(4) 0.8634(3) 0.4999(3) 0.0687(13) Uani 1 1 d . A .
H47A H 1.0680 0.9034 0.4675 0.082 Uiso 1 1 calc R . .
H47B H 1.0950 0.8392 0.5263 0.082 Uiso 1 1 calc R . .
C48 C 1.0066(4) 0.9206(3) 0.5712(3) 0.0756(14) Uani 1 1 d . . .
H48A H 1.0893 0.9708 0.6095 0.113 Uiso 1 1 calc R A .
H48B H 0.9715 0.8820 0.6048 0.113 Uiso 1 1 calc R . .
H48C H 0.9437 0.9460 0.5458 0.113 Uiso 1 1 calc R . .
C49 C 0.7198(3) 0.5956(2) 0.3200(2) 0.0386(7) Uani 1 1 d . A .
H49A H 0.6847 0.6362 0.3489 0.046 Uiso 1 1 calc R . .
H49B H 0.6479 0.5519 0.2663 0.046 Uiso 1 1 calc R . .
C50 C 0.7597(3) 0.5417(2) 0.3791(2) 0.0371(7) Uani 1 1 d . . .
H50A H 0.8167 0.5844 0.4378 0.045 Uiso 1 1 calc R A .
H50B H 0.8103 0.5098 0.3566 0.045 Uiso 1 1 calc R . .
C51 C 0.6393(3) 0.4713(2) 0.3850(2) 0.0404(7) Uani 1 1 d . A .
H51A H 0.6658 0.4546 0.4391 0.048 Uiso 1 1 calc R . .
H51B H 0.5754 0.4997 0.3886 0.048 Uiso 1 1 calc R . .
C52 C 0.5739(4) 0.3851(3) 0.3087(3) 0.0611(11) Uani 1 1 d . . .
H52A H 0.4983 0.3424 0.3163 0.092 Uiso 1 1 calc R A .
H52B H 0.6363 0.3562 0.3052 0.092 Uiso 1 1 calc R . .
H52C H 0.5447 0.4008 0.2551 0.092 Uiso 1 1 calc R . .
C53 C 0.8823(3) 0.5939(2) 0.2456(2) 0.0395(7) Uani 1 1 d . A .
H53A H 0.9570 0.6345 0.2342 0.047 Uiso 1 1 calc R . .
H53B H 0.9167 0.5607 0.2839 0.047 Uiso 1 1 calc R . .
C54 C 0.7857(3) 0.5247(3) 0.1607(2) 0.0545(10) Uani 1 1 d . . .
H54A H 0.7672 0.5567 0.1167 0.065 Uiso 1 1 calc R A .
H54B H 0.7025 0.4924 0.1684 0.065 Uiso 1 1 calc R . .
C55 C 0.8407(4) 0.4551(3) 0.1292(2) 0.0621(12) Uani 1 1 d . A .
H55A H 0.7909 0.4234 0.0665 0.074 Uiso 1 1 calc R . .
H55B H 0.9329 0.4886 0.1359 0.074 Uiso 1 1 calc R . .
C56 C 0.8354(4) 0.3834(3) 0.1771(3) 0.0674(12) Uani 1 1 d . . .
H56A H 0.8723 0.3415 0.1536 0.101 Uiso 1 1 calc R A .
H56B H 0.7442 0.3485 0.1694 0.101 Uiso 1 1 calc R . .
H56C H 0.8862 0.4139 0.2390 0.101 Uiso 1 1 calc R . .
O1 O 0.6687(5) 0.0000(3) 0.9712(3) 0.1154(14) Uani 1 1 d U . .
C57 C 0.7337(8) 0.0241(5) 1.0633(4) 0.116(2) Uani 1 1 d U . .
H57A H 0.8291 0.0557 1.0776 0.139 Uiso 1 1 calc R . .
H57B H 0.7188 -0.0328 1.0807 0.139 Uiso 1 1 calc R . .
C58 C 0.6886(7) 0.0831(4) 1.1124(3) 0.101(2) Uani 1 1 d U . .
H58A H 0.7364 0.0979 1.1746 0.152 Uiso 1 1 calc R . .
H58B H 0.5947 0.0515 1.0998 0.152 Uiso 1 1 calc R . .
H58C H 0.7043 0.1399 1.0960 0.152 Uiso 1 1 calc R . .
C59 C 0.7257(9) -0.0457(5) 0.9194(5) 0.130(3) Uani 1 1 d U . .
H59A H 0.7294 -0.1012 0.9355 0.156 Uiso 1 1 calc R . .
H59B H 0.8157 -0.0040 0.9288 0.156 Uiso 1 1 calc R . .
C60 C 0.6406(9) -0.0714(6) 0.8272(4) 0.142(3) Uani 1 1 d U . .
H60A H 0.6772 -0.1012 0.7897 0.213 Uiso 1 1 calc R . .
H60B H 0.6359 -0.0160 0.8127 0.213 Uiso 1 1 calc R . .
H60C H 0.5525 -0.1139 0.8185 0.213 Uiso 1 1 calc R . .

loop_
_atom_site_aniso_label
_atom_site_aniso_U_11
_atom_site_aniso_U_22
_atom_site_aniso_U_33
_atom_site_aniso_U_23
_atom_site_aniso_U_13
_atom_site_aniso_U_12
Cu1 0.02471(19) 0.02219(18) 0.03362(19) 0.00064(13) 0.01661(14) 0.00644(13)
S1 0.0219(3) 0.0198(3) 0.0309(3) -0.0019(2) 0.0137(3) 0.0013(2)
S2 0.0332(4) 0.0252(3) 0.0418(4) 0.0050(3) 0.0248(3) 0.0124(3)
C1 0.0237(13) 0.0206(12) 0.0286(13) -0.0015(10) 0.0138(10) 0.0017(10)
C2 0.0227(13) 0.0288(14) 0.0288(13) 0.0013(10) 0.0137(11) 0.0011(10)
C3 0.0263(14) 0.0346(15) 0.0333(14) 0.0042(12) 0.0146(11) 0.0056(11)
C4 0.0267(15) 0.055(2) 0.0369(15) 0.0106(14) 0.0140(12) 0.0125(14)
C5 0.0251(14) 0.053(2) 0.0397(16) 0.0082(14) 0.0110(13) -0.0008(14)
C6 0.0329(15) 0.0383(16) 0.0304(14) 0.0014(12) 0.0127(12) -0.0051(13)
C7 0.0305(14) 0.0297(14) 0.0302(13) 0.0017(11) 0.0172(11) -0.0028(11)
C8 0.0353(15) 0.0197(12) 0.0342(14) -0.0044(11) 0.0183(12) -0.0022(11)
C9 0.0356(15) 0.0250(14) 0.0382(15) -0.0005(11) 0.0235(13) 0.0022(11)
C10 0.059(2) 0.0279(15) 0.0448(18) -0.0038(13) 0.0339(16) 0.0001(14)
C11 0.065(2) 0.0351(17) 0.054(2) 0.0011(14) 0.0467(18) 0.0043(16)
C12 0.0434(18) 0.0298(15) 0.0503(18) 0.0047(13) 0.0329(15) 0.0051(13)
C13 0.0308(14) 0.0230(13) 0.0380(15) 0.0030(11) 0.0209(12) 0.0035(11)
C14 0.0274(13) 0.0240(13) 0.0308(13) 0.0010(10) 0.0162(11) 0.0047(10)
C15 0.0216(12) 0.0217(12) 0.0345(13) 0.0012(10) 0.0182(11) 0.0022(10)
C16 0.0230(13) 0.0264(13) 0.0375(14) 0.0041(11) 0.0192(11) 0.0061(10)
C17 0.0290(14) 0.0341(15) 0.0371(14) 0.0094(12) 0.0194(12) 0.0129(12)
C18 0.0372(16) 0.0290(14) 0.0476(17) 0.0105(12) 0.0270(14) 0.0114(12)
C19 0.0325(15) 0.0222(13) 0.0451(16) 0.0028(11) 0.0224(13) 0.0035(11)
C20 0.0270(13) 0.0247(13) 0.0355(14) -0.0001(11) 0.0205(11) 0.0023(11)
C21 0.0268(13) 0.0222(12) 0.0352(14) -0.0020(10) 0.0176(11) 0.0055(10)
C22 0.0275(14) 0.0263(13) 0.0356(14) -0.0009(11) 0.0185(12) 0.0049(11)
C23 0.0352(15) 0.0264(14) 0.0446(16) -0.0016(12) 0.0246(13) 0.0053(12)
C24 0.0394(17) 0.0324(16) 0.0511(18) -0.0048(13) 0.0314(15) 0.0046(13)
C25 0.054(2) 0.0374(17) 0.0510(19) 0.0006(14) 0.0391(17) 0.0059(15)
C26 0.065(2) 0.0350(17) 0.054(2) 0.0074(14) 0.0415(18) 0.0150(16)
C27 0.0450(17) 0.0263(14) 0.0402(16) -0.0018(12) 0.0270(14) 0.0080(12)
C28 0.0522(19) 0.0286(14) 0.0438(17) 0.0074(12) 0.0321(15) 0.0156(13)
C29 0.0343(15) 0.0265(14) 0.0414(15) -0.0027(12) 0.0270(13) 0.0045(11)
C30 0.0432(18) 0.0268(15) 0.0514(18) -0.0047(13) 0.0330(15) -0.0001(13)
C31 0.0348(16) 0.0334(16) 0.0522(19) -0.0122(14) 0.0276(15) -0.0052(13)
C32 0.0216(14) 0.060(2) 0.0318(14) -0.0089(14) 0.0133(12) 0.0090(13)
C33 0.0192(13) 0.0361(15) 0.0405(15) -0.0001(12) 0.0167(11) 0.0054(11)
C34 0.0233(13) 0.0256(13) 0.0355(14) -0.0034(11) 0.0182(11) 0.0041(10)
C35 0.0316(14) 0.0321(14) 0.0257(13) -0.0015(11) 0.0155(11) 0.0120(11)
C36 0.0328(15) 0.0373(16) 0.0300(14) -0.0006(12) 0.0147(12) 0.0118(12)
C37 0.0325(16) 0.063(2) 0.0341(15) 0.0034(15) 0.0141(13) 0.0179(15)
C38 0.049(2) 0.083(3) 0.0367(17) 0.0207(18) 0.0191(15) 0.041(2)
C39 0.065(2) 0.054(2) 0.0369(16) 0.0168(15) 0.0290(16) 0.0347(18)
C40 0.0457(17) 0.0362(15) 0.0288(14) 0.0040(12) 0.0198(13) 0.0189(13)
N1 0.0287(13) 0.0556(17) 0.0626(18) 0.0315(14) 0.0276(13) 0.0233(12)
C41 0.043(5) 0.060(7) 0.063(7) 0.034(6) 0.033(5) 0.034(5)
C42 0.038(5) 0.067(6) 0.062(6) 0.039(5) 0.026(4) 0.029(4)
C43 0.067(6) 0.070(4) 0.104(7) 0.046(6) 0.053(5) 0.040(4)
C44 0.079(4) 0.073(4) 0.091(7) 0.043(5) 0.037(5) 0.031(3)
C41A 0.043(5) 0.060(7) 0.063(7) 0.034(6) 0.033(5) 0.034(5)
C42A 0.038(5) 0.067(6) 0.062(6) 0.039(5) 0.026(4) 0.029(4)
C43A 0.067(6) 0.070(4) 0.104(7) 0.046(6) 0.053(5) 0.040(4)
C44A 0.079(4) 0.073(4) 0.091(7) 0.043(5) 0.037(5) 0.031(3)
C45 0.0281(15) 0.0412(18) 0.076(2) 0.0193(16) 0.0303(16) 0.0150(13)
C46 0.0385(18) 0.051(2) 0.083(3) 0.0220(19) 0.0400(19) 0.0188(16)
C47 0.049(2) 0.043(2) 0.112(4) 0.003(2) 0.048(2) 0.0101(17)
C48 0.059(3) 0.051(2) 0.109(4) -0.001(2) 0.056(3) 0.003(2)
C49 0.0227(14) 0.0516(19) 0.0478(17) 0.0215(15) 0.0179(13) 0.0140(13)
C50 0.0285(15) 0.0411(17) 0.0422(16) 0.0144(13) 0.0156(13) 0.0103(13)
C51 0.0337(16) 0.0394(17) 0.0458(17) 0.0116(14) 0.0218(14) 0.0057(13)
C52 0.053(2) 0.051(2) 0.061(2) -0.0002(18) 0.0301(19) -0.0015(17)
C53 0.0257(14) 0.056(2) 0.0472(17) 0.0221(15) 0.0197(13) 0.0198(14)
C54 0.0321(17) 0.087(3) 0.0430(18) 0.0202(19) 0.0165(15) 0.0185(18)
C55 0.0389(19) 0.095(3) 0.0354(17) -0.0004(19) 0.0166(15) 0.013(2)
C56 0.074(3) 0.050(2) 0.064(2) -0.0083(19) 0.037(2) 0.009(2)
O1 0.172(4) 0.105(3) 0.088(3) 0.031(2) 0.050(3) 0.073(3)
C57 0.157(6) 0.107(4) 0.082(4) 0.030(3) 0.034(4) 0.055(4)
C58 0.153(5) 0.068(3) 0.054(2) 0.011(2) 0.050(3) 0.000(3)
C59 0.178(6) 0.126(5) 0.120(5) 0.024(4) 0.067(5) 0.098(5)
C60 0.213(7) 0.174(6) 0.072(3) 0.008(4) 0.057(4) 0.128(5)

loop_
_atom_type_symbol
_atom_type_description
_atom_type_scat_dispersion_real
_atom_type_scat_dispersion_imag
_atom_type_scat_source
C C 0.0033 0.0016 'International Tables Vol C Tables 4.2.6.8 and 6.1.1.4'
H H 0.0000 0.0000 'International Tables Vol C Tables 4.2.6.8 and 6.1.1.4'
N N 0.0061 0.0033 'International Tables Vol C Tables 4.2.6.8 and 6.1.1.4'
S S 0.1246 0.1234 'International Tables Vol C Tables 4.2.6.8 and 6.1.1.4'
Cu Cu 0.3201 1.2651 'International Tables Vol C Tables 4.2.6.8 and 6.1.1.4'
O O 0.0106 0.0060 'International Tables Vol C Tables 4.2.6.8 and 6.1.1.4'

loop_
_geom_angle_atom_site_label_1
_geom_angle_atom_site_label_2
_geom_angle_atom_site_label_3
_geom_angle
S2 Cu1 S1 177.80(3)
C1 S1 Cu1 103.23(9)
C21 S2 Cu1 106.12(9)
C2 C1 C14 103.7(2)
C2 C1 C15 104.8(2)
C14 C1 C15 104.3(2)
C2 C1 S1 115.48(19)
C14 C1 S1 111.95(17)
C15 C1 S1 115.33(18)
C3 C2 C7 120.0(3)
C3 C2 C1 126.1(2)
C7 C2 C1 113.8(2)
C2 C3 C4 119.4(3)
C2 C3 H3 120.3
C4 C3 H3 120.3
C5 C4 C3 120.0(3)
C5 C4 H4 120.0
C3 C4 H4 120.0
C6 C5 C4 121.0(3)
C6 C5 H5 119.5
C4 C5 H5 119.5
C5 C6 C7 119.6(3)
C5 C6 H6 120.2
C7 C6 H6 120.2
C6 C7 C2 120.0(3)
C6 C7 C8 126.3(3)
C2 C7 C8 113.7(2)
C20 C8 C7 106.6(2)
C20 C8 C9 105.7(2)
C7 C8 C9 104.7(2)
C20 C8 H8 113.0
C7 C8 H8 113.0
C9 C8 H8 113.0
C10 C9 C14 121.0(3)
C10 C9 C8 126.3(3)
C14 C9 C8 112.6(2)
C9 C10 C11 119.6(3)
C9 C10 H10 120.2
C11 C10 H10 120.2
C12 C11 C10 120.0(3)
C12 C11 H11 120.0
C10 C11 H11 120.0
C11 C12 C13 120.6(3)
C11 C12 H12 119.7
C13 C12 H12 119.7
C14 C13 C12 119.9(2)
C14 C13 H13 120.1
C12 C13 H13 120.1
C13 C14 C9 118.9(2)
C13 C14 C1 127.0(2)
C9 C14 C1 114.1(2)
C16 C15 C20 119.5(3)
C16 C15 C1 126.4(2)
C20 C15 C1 114.1(2)
C15 C16 C17 120.0(2)
C15 C16 H16 120.0
C17 C16 H16 120.0
C18 C17 C16 119.7(3)
C18 C17 H17 120.1
C16 C17 H17 120.1
C17 C18 C19 120.8(3)
C17 C18 H18 119.6
C19 C18 H18 119.6
C18 C19 C20 119.5(3)
C18 C19 H19 120.3
C20 C19 H19 120.3
C19 C20 C15 120.4(3)
C19 C20 C8 126.2(2)
C15 C20 C8 113.4(2)
C35 C21 C22 104.2(2)
C35 C21 C34 104.0(2)
C22 C21 C34 104.4(2)
C35 C21 S2 115.59(19)
C22 C21 S2 111.70(18)
C34 C21 S2 115.6(2)
C23 C22 C27 119.3(3)
C23 C22 C21 126.9(3)
C27 C22 C21 113.8(2)
C22 C23 C24 119.9(3)
C22 C23 H23 120.1
C24 C23 H23 120.1
C25 C24 C23 120.8(3)
C25 C24 H24 119.6
C23 C24 H24 119.6
C24 C25 C26 119.8(3)
C24 C25 H25 120.1
C26 C25 H25 120.1
C27 C26 C25 119.3(3)
C27 C26 H26 120.4
C25 C26 H26 120.4
C26 C27 C22 120.9(3)
C26 C27 C28 125.6(3)
C22 C27 C28 113.5(2)
C40 C28 C29 106.0(2)
C40 C28 C27 105.8(2)
C29 C28 C27 104.9(3)
C40 C28 H28 113.1
C29 C28 H28 113.1
C27 C28 H28 113.1
C30 C29 C34 120.0(3)
C30 C29 C28 125.8(3)
C34 C29 C28 114.2(2)
C29 C30 C31 119.6(3)
C29 C30 H30 120.2
C31 C30 H30 120.2
C32 C31 C30 120.3(3)
C32 C31 H31 119.8
C30 C31 H31 119.8
C31 C32 C33 120.2(3)
C31 C32 H32 119.9
C33 C32 H32 119.9
C34 C33 C32 119.3(3)
C34 C33 H33 120.3
C32 C33 H33 120.3
C33 C34 C29 120.5(3)
C33 C34 C21 126.5(3)
C29 C34 C21 113.0(3)
C36 C35 C40 119.2(3)
C36 C35 C21 126.7(3)
C40 C35 C21 114.1(2)
C37 C36 C35 120.3(3)
C37 C36 H36 119.9
C35 C36 H36 119.9
C36 C37 C38 120.4(3)
C36 C37 H37 119.8
C38 C37 H37 119.8
C37 C38 C39 119.9(3)
C37 C38 H38 120.1
C39 C38 H38 120.1
C40 C39 C38 119.7(3)
C40 C39 H39 120.2
C38 C39 H39 120.2
C39 C40 C35 120.6(3)
C39 C40 C28 125.7(3)
C35 C40 C28 113.6(3)
C45 N1 C49 110.4(3)
C45 N1 C41 102.9(6)
C49 N1 C41 109.3(6)
C45 N1 C53 107.2(2)
C49 N1 C53 110.6(3)
C41 N1 C53 116.1(7)
C45 N1 C41A 119.6(6)
C49 N1 C41A 103.9(6)
C53 N1 C41A 104.9(7)
C42 C41 N1 113.3(10)
C42 C41 H41A 108.9
N1 C41 H41A 108.9
C42 C41 H41B 108.9
N1 C41 H41B 108.9
H41A C41 H41B 107.7
C41 C42 C43 111.1(8)
C41 C42 H42A 109.4
C43 C42 H42A 109.4
C41 C42 H42B 109.4
C43 C42 H42B 109.4
H42A C42 H42B 108.0
C44 C43 C42 109.0(10)
C44 C43 H43A 109.9
C42 C43 H43A 109.9
C44 C43 H43B 109.9
C42 C43 H43B 109.9
H43A C43 H43B 108.3
C43 C44 H44A 109.5
C43 C44 H44B 109.5
H44A C44 H44B 109.5
C43 C44 H44C 109.5
H44A C44 H44C 109.5
H44B C44 H44C 109.5
C42A C41A N1 117.6(10)
C42A C41A H41C 107.9
N1 C41A H41C 107.9
C42A C41A H41D 107.9
N1 C41A H41D 107.9
H41C C41A H41D 107.2
C41A C42A C43A 112.8(9)
C41A C42A H42C 109.0
C43A C42A H42C 109.0
C41A C42A H42D 109.0
C43A C42A H42D 109.0
H42C C42A H42D 107.8
C44A C43A C42A 115.5(10)
C44A C43A H43C 108.4
C42A C43A H43C 108.4
C44A C43A H43D 108.4
C42A C43A H43D 108.4
H43C C43A H43D 107.5
C43A C44A H44D 109.5
C43A C44A H44E 109.5
H44D C44A H44E 109.5
C43A C44A H44F 109.5
H44D C44A H44F 109.5
H44E C44A H44F 109.5
C46 C45 N1 116.2(3)
C46 C45 H45A 108.2
N1 C45 H45A 108.2
C46 C45 H45B 108.2
N1 C45 H45B 108.2
H45A C45 H45B 107.4
C47 C46 C45 111.1(3)
C47 C46 H46A 109.4
C45 C46 H46A 109.4
C47 C46 H46B 109.4
C45 C46 H46B 109.4
H46A C46 H46B 108.0
C46 C47 C48 113.9(3)
C46 C47 H47A 108.8
C48 C47 H47A 108.8
C46 C47 H47B 108.8
C48 C47 H47B 108.8
H47A C47 H47B 107.7
C47 C48 H48A 109.5
C47 C48 H48B 109.5
H48A C48 H48B 109.5
C47 C48 H48C 109.5
H48A C48 H48C 109.5
H48B C48 H48C 109.5
C50 C49 N1 115.4(2)
C50 C49 H49A 108.4
N1 C49 H49A 108.4
C50 C49 H49B 108.4
N1 C49 H49B 108.4
H49A C49 H49B 107.5
C49 C50 C51 110.7(3)
C49 C50 H50A 109.5
C51 C50 H50A 109.5
C49 C50 H50B 109.5
C51 C50 H50B 109.5
H50A C50 H50B 108.1
C52 C51 C50 113.1(3)
C52 C51 H51A 109.0
C50 C51 H51A 109.0
C52 C51 H51B 109.0
C50 C51 H51B 109.0
H51A C51 H51B 107.8
C51 C52 H52A 109.5
C51 C52 H52B 109.5
H52A C52 H52B 109.5
C51 C52 H52C 109.5
H52A C52 H52C 109.5
H52B C52 H52C 109.5
C54 C53 N1 115.5(3)
C54 C53 H53A 108.4
N1 C53 H53A 108.4
C54 C53 H53B 108.4
N1 C53 H53B 108.4
H53A C53 H53B 107.5
C53 C54 C55 110.2(3)
C53 C54 H54A 109.6
C55 C54 H54A 109.6
C53 C54 H54B 109.6
C55 C54 H54B 109.6
H54A C54 H54B 108.1
C56 C55 C54 114.0(3)
C56 C55 H55A 108.7
C54 C55 H55A 108.7
C56 C55 H55B 108.7
C54 C55 H55B 108.7
H55A C55 H55B 107.6
C55 C56 H56A 109.5
C55 C56 H56B 109.5
H56A C56 H56B 109.5
C55 C56 H56C 109.5
H56A C56 H56C 109.5
H56B C56 H56C 109.5
C57 O1 C59 114.4(6)
O1 C57 C58 112.6(6)
O1 C57 H57A 109.1
C58 C57 H57A 109.1
O1 C57 H57B 109.1
C58 C57 H57B 109.1
H57A C57 H57B 107.8
C57 C58 H58A 109.5
C57 C58 H58B 109.5
H58A C58 H58B 109.5
C57 C58 H58C 109.5
H58A C58 H58C 109.5
H58B C58 H58C 109.5
O1 C59 C60 106.8(6)
O1 C59 H59A 110.4
C60 C59 H59A 110.4
O1 C59 H59B 110.4
C60 C59 H59B 110.4
H59A C59 H59B 108.6
C59 C60 H60A 109.5
C59 C60 H60B 109.5
H60A C60 H60B 109.5
C59 C60 H60C 109.5
H60A C60 H60C 109.5
H60B C60 H60C 109.5

loop_
_geom_bond_atom_site_label_1
_geom_bond_atom_site_label_2
_geom_bond_distance
Cu1 S2 2.1541(7)
Cu1 S1 2.1605(7)
S1 C1 1.821(2)
S2 C21 1.824(3)
C1 C2 1.538(4)
C1 C14 1.540(4)
C1 C15 1.541(4)
C2 C3 1.387(4)
C2 C7 1.401(4)
C3 C4 1.405(4)
C3 H3 0.9500
C4 C5 1.381(5)
C4 H4 0.9500
C5 C6 1.377(5)
C5 H5 0.9500
C6 C7 1.396(4)
C6 H6 0.9500
C7 C8 1.520(4)
C8 C20 1.507(4)
C8 C9 1.528(4)
C8 H8 1.0000
C9 C10 1.380(4)
C9 C14 1.416(4)
C10 C11 1.394(4)
C10 H10 0.9500
C11 C12 1.390(4)
C11 H11 0.9500
C12 C13 1.398(4)
C12 H12 0.9500
C13 C14 1.389(4)
C13 H13 0.9500
C15 C16 1.389(4)
C15 C20 1.404(3)
C16 C17 1.407(4)
C16 H16 0.9500
C17 C18 1.383(4)
C17 H17 0.9500
C18 C19 1.391(4)
C18 H18 0.9500
C19 C20 1.393(4)
C19 H19 0.9500
C21 C35 1.542(4)
C21 C22 1.546(4)
C21 C34 1.553(3)
C22 C23 1.383(4)
C22 C27 1.402(4)
C23 C24 1.392(4)
C23 H23 0.9500
C24 C25 1.382(5)
C24 H24 0.9500
C25 C26 1.396(4)
C25 H25 0.9500
C26 C27 1.386(4)
C26 H26 0.9500
C27 C28 1.522(4)
C28 C40 1.510(4)
C28 C29 1.514(5)
C28 H28 1.0000
C29 C30 1.391(4)
C29 C34 1.403(4)
C30 C31 1.395(5)
C30 H30 0.9500
C31 C32 1.381(5)
C31 H31 0.9500
C32 C33 1.413(4)
C32 H32 0.9500
C33 C34 1.375(4)
C33 H33 0.9500
C35 C36 1.389(4)
C35 C40 1.397(4)
C36 C37 1.384(5)
C36 H36 0.9500
C37 C38 1.388(5)
C37 H37 0.9500
C38 C39 1.389(5)
C38 H38 0.9500
C39 C40 1.387(5)
C39 H39 0.9500
N1 C45 1.520(5)
N1 C49 1.526(4)
N1 C41 1.533(11)
N1 C53 1.533(4)
N1 C41A 1.540(11)
C41 C42 1.528(11)
C41 H41A 0.9900
C41 H41B 0.9900
C42 C43 1.534(11)
C42 H42A 0.9900
C42 H42B 0.9900
C43 C44 1.498(12)
C43 H43A 0.9900
C43 H43B 0.9900
C44 H44A 0.9800
C44 H44B 0.9800
C44 H44C 0.9800
C41A C42A 1.535(11)
C41A H41C 0.9900
C41A H41D 0.9900
C42A C43A 1.558(11)
C42A H42C 0.9900
C42A H42D 0.9900
C43A C44A 1.509(11)
C43A H43C 0.9900
C43A H43D 0.9900
C44A H44D 0.9800
C44A H44E 0.9800
C44A H44F 0.9800
C45 C46 1.513(5)
C45 H45A 0.9900
C45 H45B 0.9900
C46 C47 1.500(6)
C46 H46A 0.9900
C46 H46B 0.9900
C47 C48 1.503(5)
C47 H47A 0.9900
C47 H47B 0.9900
C48 H48A 0.9800
C48 H48B 0.9800
C48 H48C 0.9800
C49 C50 1.507(4)
C49 H49A 0.9900
C49 H49B 0.9900
C50 C51 1.529(4)
C50 H50A 0.9900
C50 H50B 0.9900
C51 C52 1.507(5)
C51 H51A 0.9900
C51 H51B 0.9900
C52 H52A 0.9800
C52 H52B 0.9800
C52 H52C 0.9800
C53 C54 1.505(5)
C53 H53A 0.9900
C53 H53B 0.9900
C54 C55 1.529(6)
C54 H54A 0.9900
C54 H54B 0.9900
C55 C56 1.520(6)
C55 H55A 0.9900
C55 H55B 0.9900
C56 H56A 0.9800
C56 H56B 0.9800
C56 H56C 0.9800
O1 C57 1.435(7)
O1 C59 1.447(7)
C57 C58 1.447(9)
C57 H57A 0.9900
C57 H57B 0.9900
C58 H58A 0.9800
C58 H58B 0.9800
C58 H58C 0.9800
C59 C60 1.485(10)
C59 H59A 0.9900
C59 H59B 0.9900
C60 H60A 0.9800
C60 H60B 0.9800
C60 H60C 0.9800

loop_
_platon_squeeze_void_nr
_platon_squeeze_void_average_x
_platon_squeeze_void_average_y
_platon_squeeze_void_average_z
_platon_squeeze_void_volume
_platon_squeeze_void_count_electrons
_platon_squeeze_void_content
1 0.133 0.262 0.193 125 29 ' '
2 -0.134 0.738 0.807 125 29 ' '
